data_2017722
loop_
_publ_author_name
'Sun, Di'
'Zhang, Na'
'Huang, Rong-Bin'
'Zheng, Lan-Sun'

_publ_section_title
;
 Diamminesilver(I)
 bis(2-amino-5-nitrobenzoato-\k^2^<i>O</i>^1^,<i>O</i>^1'^)silver(I): a
 two-dimensional supramolecular sheet with a short intersheet distance
 containing a rare four-coordinate planar silver(I) centre
;
_journal_coeditor_code SF3131
_journal_issue 7
_journal_name_full 'Acta Crystallographica Section C'
_journal_page_first m174
_journal_page_last m176
_journal_paper_doi 10.1107/S0108270110020585
_journal_volume 66
_journal_year 2010
_chemical_formula_iupac '[Ag (N H3)2] [Ag (C7 H5 N2 O4)2]'
_chemical_formula_moiety 'Ag H6 N2 + , C14 H10 Ag N4 O8 -'
_chemical_formula_sum 'C14 H16 Ag2 N6 O8'
_chemical_formula_weight 612.07
_chemical_name_systematic
;
Diamminesilver(I)
bis(2-amino-5-nitrobenzoato-\k^2^<i>O</i>^1^,<i>O</i>^1^')silver(I)
;
_space_group_IT_number 2
_symmetry_cell_setting triclinic
_symmetry_space_group_name_Hall '-P 1'
_symmetry_space_group_name_H-M 'P -1'
_atom_sites_solution_hydrogens geom
_atom_sites_solution_primary direct
_atom_sites_solution_secondary difmap
_audit_creation_method SHELXL97
_cell_angle_alpha 87.064(6)
_cell_angle_beta 79.170(6)
_cell_angle_gamma 62.077(8)
_cell_formula_units_Z 1
_cell_length_a 7.1361(5)
_cell_length_b 7.4070(6)
_cell_length_c 9.9686(6)
_cell_measurement_reflns_used 3627
_cell_measurement_temperature 173(2)
_cell_measurement_theta_max 30.3571
_cell_measurement_theta_min 3.1065
_cell_volume 456.86(7)
_computing_cell_refinement 'CrysAlis RED (Oxford Diffraction, 2008)'
_computing_data_collection 'CrysAlis CCD (Oxford Diffraction, 2008)'
_computing_data_reduction 'CrysAlis RED (Oxford Diffraction, 2008)'
_computing_molecular_graphics 'DIAMOND  (Brandenburg 2008)'
_computing_publication_material
;
SHELXL97 (Sheldrick, 2008) and publCIF (Westrip, 2010)
;
_computing_structure_refinement 'SHELXL97 (Sheldrick, 2008)'
_computing_structure_solution 'SHELXS97 (Sheldrick, 2008)'
_diffrn_ambient_temperature 173(2)
_diffrn_detector_area_resol_mean 16.1903
_diffrn_measured_fraction_theta_full 0.997
_diffrn_measured_fraction_theta_max 0.997
_diffrn_measurement_device_type 'Oxford Xcalibur diffractometer with Sapphire3 Gemini Ultra detector'
_diffrn_measurement_method \w
_diffrn_radiation_monochromator graphite
_diffrn_radiation_source 'Oxford Enhance (Mo) X-ray source'
_diffrn_radiation_type MoK\a
_diffrn_radiation_wavelength 0.71073
_diffrn_reflns_av_R_equivalents 0.0144
_diffrn_reflns_av_sigmaI/netI 0.0161
_diffrn_reflns_limit_h_max 8
_diffrn_reflns_limit_h_min -8
_diffrn_reflns_limit_k_max 8
_diffrn_reflns_limit_k_min -9
_diffrn_reflns_limit_l_max 12
_diffrn_reflns_limit_l_min -11
_diffrn_reflns_number 3721
_diffrn_reflns_theta_full 25.99
_diffrn_reflns_theta_max 25.99
_diffrn_reflns_theta_min 3.12
_exptl_absorpt_coefficient_mu 2.204
_exptl_absorpt_correction_T_max 0.8434
_exptl_absorpt_correction_T_min 0.8097
_exptl_absorpt_correction_type multi-scan
_exptl_absorpt_process_details
;
[CrysAlisPro (Oxford Diffraction, 2009); empirical absorption correction
using
spherical harmonics, implemented in SCALE3 ABSPACK scaling algorithm]
;
_exptl_crystal_colour colourless
_exptl_crystal_density_diffrn 2.225
_exptl_crystal_density_method 'not measured'
_exptl_crystal_description block
_exptl_crystal_F_000 300
_exptl_crystal_size_max 0.10
_exptl_crystal_size_mid 0.10
_exptl_crystal_size_min 0.08
_refine_diff_density_max 0.468
_refine_diff_density_min -0.674
_refine_ls_extinction_method none
_refine_ls_goodness_of_fit_ref 1.071
_refine_ls_hydrogen_treatment constr
_refine_ls_matrix_type full
_refine_ls_number_parameters 140
_refine_ls_number_reflns 1800
_refine_ls_number_restraints 0
_refine_ls_restrained_S_all 1.071
_refine_ls_R_factor_all 0.0211
_refine_ls_R_factor_gt 0.0167
_refine_ls_shift/su_max 0.000
_refine_ls_shift/su_mean 0.000
_refine_ls_structure_factor_coef Fsqd
_refine_ls_weighting_details 'calc w = 1/[\s^2^(Fo^2^)+(0.0303P)^2^+0.1257P] where P=(Fo^2^+2Fc^2^)/3'
_refine_ls_weighting_scheme calc
_refine_ls_wR_factor_gt 0.0473
_refine_ls_wR_factor_ref 0.0482
_reflns_number_gt 1627
_reflns_number_total 1800
_reflns_threshold_expression I>2\s(I)
_cod_data_source_file sf3131.cif
_cod_data_source_block I
_cod_original_cell_volume 456.86(6)
_cod_original_sg_symbol_H-M P-1
_cod_database_code 2017722
_cod_database_fobs_code 2017722

loop_
_symmetry_equiv_pos_as_xyz
'x, y, z'
'-x, -y, -z'

loop_
_atom_site_type_symbol
_atom_site_label
_atom_site_fract_x
_atom_site_fract_y
_atom_site_fract_z
_atom_site_U_iso_or_equiv
_atom_site_adp_type
_atom_site_calc_flag
_atom_site_refinement_flags
_atom_site_occupancy
_atom_site_disorder_assembly
_atom_site_disorder_group
Ag Ag1 1.0000 1.0000 0.0000 0.02992(8) Uani d S 1 . .
Ag Ag2 1.0000 0.5000 1.0000 0.03407(8) Uani d S 1 . .
C C1 0.4866(3) 0.7740(2) 0.43000(19) 0.0215(4) Uani d . 1 . .
H H1A 0.4343 0.8069 0.3465 0.026 Uiso calc R 1 . .
C C2 0.3679(3) 0.7409(3) 0.5431(2) 0.0218(4) Uani d . 1 . .
H H2A 0.2307 0.7537 0.5377 0.026 Uiso calc R 1 . .
C C3 0.4429(3) 0.6881(2) 0.66817(18) 0.0171(3) Uani d . 1 . .
C C4 0.6448(2) 0.6793(2) 0.67621(17) 0.0150(3) Uani d . 1 . .
C C5 0.7627(2) 0.7147(2) 0.56022(17) 0.0163(3) Uani d . 1 . .
H H5A 0.8975 0.7084 0.5646 0.020 Uiso calc R 1 . .
C C6 0.6876(3) 0.7587(2) 0.43890(18) 0.0193(4) Uani d . 1 . .
C C7 0.7376(2) 0.6277(2) 0.80357(17) 0.0159(3) Uani d . 1 . .
N N1 0.3238(2) 0.6480(2) 0.77528(17) 0.0228(3) Uani d . 1 . .
H H1B 0.2000 0.6546 0.7672 0.027 Uiso calc R 1 . .
H H1C 0.3698 0.6150 0.8534 0.027 Uiso calc R 1 . .
N N2 0.8142(2) 0.7948(2) 0.32085(16) 0.0239(3) Uani d . 1 . .
N N3 1.2634(3) 0.8913(2) 0.10419(17) 0.0256(3) Uani d . 1 . .
H H3D 1.2650 0.9990 0.1430 0.031 Uiso calc R 1 . .
H H3C 1.3890 0.8211 0.0439 0.031 Uiso calc R 1 . .
H H3B 1.2494 0.8070 0.1705 0.031 Uiso calc R 1 . .
O O1 0.9847(2) 0.7918(2) 0.33381(14) 0.0295(3) Uani d . 1 . .
O O2 0.7486(2) 0.8278(2) 0.21135(15) 0.0348(3) Uani d . 1 . .
O O3 0.90704(19) 0.64409(19) 0.80411(13) 0.0224(3) Uani d . 1 . .
O O4 0.6493(2) 0.5696(2) 0.90552(13) 0.0240(3) Uani d . 1 . .

loop_
_atom_site_aniso_label
_atom_site_aniso_U_11
_atom_site_aniso_U_22
_atom_site_aniso_U_33
_atom_site_aniso_U_12
_atom_site_aniso_U_13
_atom_site_aniso_U_23
Ag1 0.02847(12) 0.02926(12) 0.02746(13) -0.00800(9) -0.00981(9) 0.00019(9)
Ag2 0.03202(13) 0.05231(15) 0.01693(12) -0.01760(11) -0.01052(9) 0.00982(9)
C1 0.0258(9) 0.0168(8) 0.0207(9) -0.0064(7) -0.0112(7) -0.0001(7)
C2 0.0177(8) 0.0205(8) 0.0296(10) -0.0085(7) -0.0108(7) -0.0009(7)
C3 0.0149(7) 0.0134(7) 0.0225(9) -0.0064(6) -0.0021(6) -0.0032(6)
C4 0.0136(7) 0.0132(7) 0.0178(8) -0.0060(6) -0.0023(6) -0.0013(6)
C5 0.0140(7) 0.0139(7) 0.0191(8) -0.0054(6) -0.0017(6) -0.0017(6)
C6 0.0215(8) 0.0151(7) 0.0182(9) -0.0069(7) -0.0006(7) -0.0006(6)
C7 0.0139(7) 0.0156(7) 0.0167(8) -0.0057(6) -0.0021(6) -0.0024(6)
N1 0.0167(7) 0.0326(8) 0.0243(8) -0.0160(6) -0.0029(6) 0.0002(7)
N2 0.0289(8) 0.0170(7) 0.0174(8) -0.0057(6) 0.0006(6) 0.0007(6)
N3 0.0284(8) 0.0288(8) 0.0209(8) -0.0145(7) -0.0047(6) 0.0023(6)
O1 0.0273(7) 0.0316(7) 0.0251(7) -0.0136(6) 0.0045(5) 0.0015(6)
O2 0.0441(8) 0.0330(7) 0.0177(7) -0.0112(6) -0.0041(6) 0.0046(6)
O3 0.0203(6) 0.0344(7) 0.0199(6) -0.0179(5) -0.0072(5) 0.0033(5)
O4 0.0221(6) 0.0355(7) 0.0166(6) -0.0159(6) -0.0027(5) 0.0059(5)

loop_
_atom_type_symbol
_atom_type_description
_atom_type_scat_dispersion_real
_atom_type_scat_dispersion_imag
_atom_type_scat_source
C C 0.0033 0.0016 'International Tables Vol C Tables 4.2.6.8 and 6.1.1.4'
H H 0.0000 0.0000 'International Tables Vol C Tables 4.2.6.8 and 6.1.1.4'
N N 0.0061 0.0033 'International Tables Vol C Tables 4.2.6.8 and 6.1.1.4'
O O 0.0106 0.0060 'International Tables Vol C Tables 4.2.6.8 and 6.1.1.4'
Ag Ag -0.8971 1.1015 'International Tables Vol C Tables 4.2.6.8 and 6.1.1.4'

loop_
_geom_angle_atom_site_label_1
_geom_angle_atom_site_label_2
_geom_angle_atom_site_label_3
_geom_angle_site_symmetry_1
_geom_angle_site_symmetry_3
_geom_angle
_geom_angle_publ_flag
N3 Ag1 N3 2_775 . 180.0 ?
N3 Ag1 O2 2_775 . 86.84(5) y
N3 Ag1 O2 . . 93.16(5) y
N3 Ag1 N1 2_775 1_654 94.79(5) y
N3 Ag1 N1 . 1_654 85.21(5) y
O2 Ag1 N1 . 1_654 108.73(4) y
O3 Ag2 O3 . 2_767 180.0000(10) ?
O3 Ag2 O4 . . 53.02(4) y
O3 Ag2 O4 2_767 . 126.98(4) y
O3 Ag2 O2 . 2_766 74.82(4) y
O3 Ag2 O2 2_767 2_766 105.18(4) y
O4 Ag2 O2 . 2_766 88.11(4) y
C2 C1 C6 . . 118.92(16) ?
C2 C1 H1A . . 120.5 ?
C6 C1 H1A . . 120.5 ?
C1 C2 C3 . . 121.91(16) ?
C1 C2 H2A . . 119.0 ?
C3 C2 H2A . . 119.0 ?
N1 C3 C2 . . 119.65(16) ?
N1 C3 C4 . . 122.09(16) ?
C2 C3 C4 . . 118.26(15) ?
C5 C4 C3 . . 118.92(15) ?
C5 C4 C7 . . 118.39(14) ?
C3 C4 C7 . . 122.67(14) ?
C6 C5 C4 . . 121.08(15) ?
C6 C5 H5A . . 119.5 ?
C4 C5 H5A . . 119.5 ?
C5 C6 C1 . . 120.84(16) ?
C5 C6 N2 . . 119.51(16) ?
C1 C6 N2 . . 119.63(16) ?
O4 C7 O3 . . 122.16(16) ?
O4 C7 C4 . . 120.22(14) ?
O3 C7 C4 . . 117.62(14) ?
C3 N1 H1B . . 120.0 ?
C3 N1 H1C . . 120.0 ?
H1B N1 H1C . . 120.0 ?
O2 N2 O1 . . 122.86(16) ?
O2 N2 C6 . . 118.97(16) ?
O1 N2 C6 . . 118.17(16) ?
Ag1 N3 H3D . . 109.5 ?
Ag1 N3 H3C . . 109.5 ?
H3D N3 H3C . . 109.5 ?
Ag1 N3 H3B . . 109.5 ?
H3D N3 H3B . . 109.5 ?
H3C N3 H3B . . 109.5 ?
C7 O3 Ag2 . . 101.61(10) ?
C7 O4 Ag2 . . 82.57(10) ?

loop_
_geom_bond_atom_site_label_1
_geom_bond_atom_site_label_2
_geom_bond_site_symmetry_2
_geom_bond_distance
_geom_bond_publ_flag
Ag1 N3 2_775 2.1193(16) ?
Ag1 N3 . 2.1193(16) y
Ag1 O2 . 3.1195(15) y
Ag1 N1 1_654 3.1885(16) y
Ag2 O3 . 2.2367(12) y
Ag2 O3 2_767 2.2367(12) ?
Ag2 O4 . 2.6541(13) y
Ag2 O2 2_766 2.9287(15) y
C1 C2 . 1.362(3) ?
C1 C6 . 1.405(3) ?
C1 H1A . 0.9500 ?
C2 C3 . 1.414(3) ?
C2 H2A . 0.9500 ?
C3 N1 . 1.347(2) ?
C3 C4 . 1.429(2) ?
C4 C5 . 1.387(2) ?
C4 C7 . 1.492(2) ?
C5 C6 . 1.377(3) ?
C5 H5A . 0.9500 ?
C6 N2 . 1.437(2) ?
C7 O4 . 1.259(2) ?
C7 O3 . 1.2716(19) ?
N1 H1B . 0.8800 ?
N1 H1C . 0.8800 ?
N2 O2 . 1.236(2) ?
N2 O1 . 1.237(2) ?
N3 H3D . 0.9100 ?
N3 H3C . 0.9100 ?
N3 H3B . 0.9100 ?

loop_
_geom_hbond_atom_site_label_D
_geom_hbond_atom_site_label_H
_geom_hbond_atom_site_label_A
_geom_hbond_site_symmetry_A
_geom_hbond_distance_DH
_geom_hbond_distance_HA
_geom_hbond_distance_DA
_geom_hbond_angle_DHA
N1 H1B O3 1_455 0.88 2.09 2.9473(18) 164.0
N1 H1C O4 . 0.88 2.03 2.685(2) 130.8
N3 H3D O3 2_776 0.91 2.37 3.185(2) 148.5
N3 H3C O4 1_654 0.91 2.21 3.077(2) 159.2
N3 H3B O1 . 0.91 2.29 3.038(2) 138.9
